data_2237375
loop_
_publ_author_name
'Boye, Mouhamadou Sembene'
'Diasse-Sarr, Aminata'
'Grosjean, Arnaud'
'Guionneau, Philippe'

_publ_section_title
;
 Poly[diaqua(\m~4~-carboxylatomethylphosphonato)(\m~4~-carboxymethylphosphonato)pentadecamethylpentatin(IV)]
;
_journal_coeditor_code PV2611
_journal_issue 2
_journal_name_full 'Acta Crystallographica Section E'
_journal_page_first m110
_journal_page_last m111
_journal_paper_doi 10.1107/S1600536813000676
_journal_volume 69
_journal_year 2013
_chemical_formula_iupac '[Sn5 (C H3)15 (C2 H2 O5 P) (C2 H3 O5 P) (H2 O)2]'
_chemical_formula_moiety 'C19 H54 O12 P2 Sn5'
_chemical_formula_sum 'C19 H54 O12 P2 Sn5'
_chemical_formula_weight 1130.01
_chemical_name_systematic
;
Poly[diaqua(\m~4~-carboxylatomethylphosphonato)(\m~4~-
carboxymethylphosphonato)pentadecamethylpentatin(IV)]
;
_space_group_IT_number 15
_symmetry_cell_setting monoclinic
_symmetry_space_group_name_Hall '-C 2yc'
_symmetry_space_group_name_H-M 'C 1 2/c 1'
_atom_sites_solution_hydrogens geom
_atom_sites_solution_primary direct
_atom_sites_solution_secondary difmap
_audit_creation_method SHELXL-97
_cell_angle_alpha 90.00
_cell_angle_beta 95.400(10)
_cell_angle_gamma 90.00
_cell_formula_units_Z 4
_cell_length_a 11.6939(2)
_cell_length_b 13.1689(3)
_cell_length_c 25.9575(5)
_cell_measurement_reflns_used 34199
_cell_measurement_temperature 150(2)
_cell_measurement_theta_max 33.73
_cell_measurement_theta_min 1.00
_cell_volume 3979.61(15)
_computing_cell_refinement 'SCALEPACK (Otwinowski & Minor, 1997)'
_computing_data_collection 'COLLECT (Nonius, 2003)'
_computing_data_reduction 'DENZO (Otwinowski & Minor, 1997)'
_computing_molecular_graphics 'ORTEP-3 (Farrugia, 2012)'
_computing_publication_material 'publCIF (Westrip, 2010)'
_computing_structure_refinement 'SHELXL97 (Sheldrick, 2008)'
_computing_structure_solution 'SHELXS97 (Sheldrick, 2008)'
_diffrn_ambient_temperature 150(2)
_diffrn_measured_fraction_theta_full 0.995
_diffrn_measured_fraction_theta_max 0.995
_diffrn_measurement_device_type 'Nonius KappaCCD'
_diffrn_measurement_method '\f and \w scans with \k ofset'
_diffrn_radiation_monochromator graphite
_diffrn_radiation_source 'fine-focus sealed tube'
_diffrn_radiation_type MoK\a
_diffrn_radiation_wavelength 0.71073
_diffrn_reflns_av_R_equivalents 0.0198
_diffrn_reflns_av_sigmaI/netI 0.0286
_diffrn_reflns_limit_h_max 18
_diffrn_reflns_limit_h_min -18
_diffrn_reflns_limit_k_max 20
_diffrn_reflns_limit_k_min -20
_diffrn_reflns_limit_l_max 40
_diffrn_reflns_limit_l_min -40
_diffrn_reflns_number 15302
_diffrn_reflns_theta_full 33.75
_diffrn_reflns_theta_max 33.75
_diffrn_reflns_theta_min 2.34
_diffrn_standards_number 0
_exptl_absorpt_coefficient_mu 3.218
_exptl_absorpt_correction_T_max 0.6439
_exptl_absorpt_correction_T_min 0.4258
_exptl_absorpt_correction_type multi-scan
_exptl_absorpt_process_details '(SCALEPACK; Otwinowski & Minor, 1997)'
_exptl_crystal_colour colorless
_exptl_crystal_density_diffrn 1.886
_exptl_crystal_density_method 'not measured'
_exptl_crystal_description prism
_exptl_crystal_F_000 2176
_exptl_crystal_size_max 0.32
_exptl_crystal_size_mid 0.15
_exptl_crystal_size_min 0.15
_refine_diff_density_max 1.142
_refine_diff_density_min -0.850
_refine_ls_extinction_coef 0.00041(3)
_refine_ls_extinction_expression Fc^*^=kFc[1+0.001xFc^2^\l^3^/sin(2\q)]^-1/4^
_refine_ls_extinction_method 'SHELXL97 (Sheldrick, 2008)'
_refine_ls_goodness_of_fit_ref 1.087
_refine_ls_hydrogen_treatment constr
_refine_ls_matrix_type full
_refine_ls_number_parameters 182
_refine_ls_number_reflns 7932
_refine_ls_number_restraints 0
_refine_ls_restrained_S_all 1.087
_refine_ls_R_factor_all 0.0261
_refine_ls_R_factor_gt 0.0223
_refine_ls_shift/su_max 0.005
_refine_ls_shift/su_mean 0.000
_refine_ls_structure_factor_coef Fsqd
_refine_ls_weighting_details 'calc w=1/[\s^2^(Fo^2^)+(0.0207P)^2^+4.2723P] where P=(Fo^2^+2Fc^2^)/3'
_refine_ls_weighting_scheme calc
_refine_ls_wR_factor_gt 0.0525
_refine_ls_wR_factor_ref 0.0539
_reflns_number_gt 7236
_reflns_number_total 7932
_reflns_threshold_expression I>2\s(I)
_cod_data_source_file pv2611.cif
_cod_data_source_block I
_cod_original_cell_volume 3979.61(14)
_cod_original_sg_symbol_H-M 'C 2/c'
_cod_database_code 2237375
_cod_database_fobs_code 2237375

loop_
_symmetry_equiv_pos_as_xyz
'x, y, z'
'-x, y, -z+1/2'
'x+1/2, y+1/2, z'
'-x+1/2, y+1/2, -z+1/2'
'-x, -y, -z'
'x, -y, z-1/2'
'-x+1/2, -y+1/2, -z'
'x+1/2, -y+1/2, z-1/2'

loop_
_atom_site_type_symbol
_atom_site_label
_atom_site_fract_x
_atom_site_fract_y
_atom_site_fract_z
_atom_site_U_iso_or_equiv
_atom_site_adp_type
_atom_site_calc_flag
_atom_site_refinement_flags
_atom_site_occupancy
_atom_site_symmetry_multiplicity
Sn Sn1 0.5000 0.755553(11) 0.2500 0.01394(4) Uani d S 1 2
Sn Sn3 0.657492(10) 0.979143(8) 0.093373(4) 0.01521(3) Uani d . 1 1
Sn Sn2 0.178461(10) 0.935201(8) 0.137009(4) 0.01528(3) Uani d . 1 1
P P1 0.43748(3) 0.80781(3) 0.118293(15) 0.01189(7) Uani d . 1 1
O O5 0.33357(11) 0.57344(9) 0.08457(5) 0.0182(2) Uani d . 1 1
O O4 0.24248(11) 0.67603(9) 0.02767(5) 0.0180(2) Uani d . 1 1
O O1 0.50422(11) 0.75081(9) 0.16291(5) 0.0161(2) Uani d . 1 1
O O3 0.49774(11) 0.90382(9) 0.10334(5) 0.0186(2) Uani d . 1 1
C C7 0.6528(2) 0.94022(17) 0.01376(8) 0.0302(4) Uani d . 1 1
H H7A 0.6136 0.9940 -0.0072 0.045 Uiso calc R 1 1
H H7B 0.6112 0.8761 0.0076 0.045 Uiso calc R 1 1
H H7C 0.7314 0.9326 0.0041 0.045 Uiso calc R 1 1
O O2 0.31351(10) 0.82643(9) 0.12850(5) 0.0183(2) Uani d . 1 1
C C9 0.43300(13) 0.72417(12) 0.06161(6) 0.0139(3) Uani d . 1 1
H H9A 0.4299 0.7663 0.0299 0.017 Uiso calc R 1 1
H H9B 0.5046 0.6836 0.0634 0.017 Uiso calc R 1 1
C C2 0.5000 0.9175(2) 0.2500 0.0258(5) Uani d S 1 2
H H2A 0.4976 0.9424 0.2143 0.039 Uiso calc PR 0.50 1
H H2B 0.5699 0.9424 0.2698 0.039 Uiso calc PR 0.50 1
H H2C 0.4325 0.9424 0.2658 0.039 Uiso calc PR 0.50 1
C C8 0.33124(13) 0.65301(12) 0.05775(6) 0.0135(3) Uani d . 1 1
C C1 0.34603(16) 0.66906(15) 0.24300(7) 0.0225(3) Uani d . 1 1
H H1A 0.3063 0.6788 0.2084 0.034 Uiso calc R 1 1
H H1B 0.2962 0.6915 0.2691 0.034 Uiso calc R 1 1
H H1C 0.3645 0.5970 0.2482 0.034 Uiso calc R 1 1
C C4 0.28441(19) 1.06554(15) 0.13493(10) 0.0303(4) Uani d . 1 1
H H4A 0.2371 1.1245 0.1239 0.045 Uiso calc R 1 1
H H4B 0.3420 1.0543 0.1105 0.045 Uiso calc R 1 1
H H4C 0.3230 1.0781 0.1695 0.045 Uiso calc R 1 1
C C5 0.07938(19) 0.89233(17) 0.06770(8) 0.0298(4) Uani d . 1 1
H H5A 0.1051 0.8258 0.0564 0.045 Uiso calc R 1 1
H H5B 0.0891 0.9429 0.0408 0.045 Uiso calc R 1 1
H H5C -0.0018 0.8885 0.0740 0.045 Uiso calc R 1 1
C C3 0.1385(2) 0.86901(18) 0.20725(8) 0.0326(5) Uani d . 1 1
H H3A 0.2046 0.8755 0.2332 0.049 Uiso calc R 1 1
H H3B 0.1204 0.7970 0.2016 0.049 Uiso calc R 1 1
H H3C 0.0721 0.9038 0.2195 0.049 Uiso calc R 1 1
C C6 0.59248(18) 1.11584(15) 0.12221(9) 0.0284(4) Uani d . 1 1
H H6A 0.5612 1.1025 0.1553 0.043 Uiso calc R 1 1
H H6B 0.5316 1.1424 0.0973 0.043 Uiso calc R 1 1
H H6C 0.6546 1.1658 0.1274 0.043 Uiso calc R 1 1
O O6 0.02501(12) 1.04809(10) 0.14945(6) 0.0235(3) Uani d . 1 1
C C10 0.76318(18) 0.88614(18) 0.14468(9) 0.0339(5) Uani d . 1 1
H H10A 0.8142 0.9290 0.1675 0.051 Uiso calc R 1 1
H H10B 0.8093 0.8413 0.1247 0.051 Uiso calc R 1 1
H H10C 0.7149 0.8451 0.1655 0.051 Uiso calc R 1 1
H H1O -0.0374 1.0436 0.1273 0.050 Uiso d . 1 1
H H2O 0.0350 1.1118 0.1539 0.050 Uiso d . 1 1
H H1O4 0.2273 0.6343 0.0029 0.050 Uiso d P 0.50 1

loop_
_atom_site_aniso_label
_atom_site_aniso_U_11
_atom_site_aniso_U_22
_atom_site_aniso_U_33
_atom_site_aniso_U_12
_atom_site_aniso_U_13
_atom_site_aniso_U_23
Sn1 0.01612(7) 0.01318(7) 0.01246(7) 0.000 0.00108(5) 0.000
Sn3 0.01622(5) 0.01419(5) 0.01498(5) -0.00358(3) 0.00010(4) 0.00139(3)
Sn2 0.01507(5) 0.01522(5) 0.01564(6) 0.00115(3) 0.00182(4) -0.00054(4)
P1 0.01177(16) 0.01130(16) 0.01267(17) -0.00176(12) 0.00149(13) 0.00042(13)
O5 0.0157(5) 0.0162(5) 0.0220(6) -0.0029(4) -0.0018(5) 0.0060(4)
O4 0.0163(5) 0.0181(5) 0.0183(5) -0.0042(4) -0.0044(4) 0.0046(4)
O1 0.0189(6) 0.0169(5) 0.0123(5) 0.0013(4) 0.0005(4) 0.0005(4)
O3 0.0183(6) 0.0140(5) 0.0232(6) -0.0066(4) 0.0010(5) 0.0020(4)
C7 0.0352(11) 0.0341(11) 0.0217(9) -0.0133(8) 0.0055(8) -0.0054(8)
O2 0.0134(5) 0.0166(5) 0.0258(6) 0.0008(4) 0.0063(4) -0.0011(5)
C9 0.0130(6) 0.0166(7) 0.0123(6) -0.0039(5) 0.0017(5) 0.0001(5)
C2 0.0419(16) 0.0156(10) 0.0194(11) 0.000 0.0006(11) 0.000
C8 0.0130(6) 0.0135(6) 0.0140(6) -0.0020(5) 0.0013(5) 0.0000(5)
C1 0.0201(8) 0.0262(9) 0.0207(8) -0.0057(6) -0.0012(6) 0.0045(7)
C4 0.0254(9) 0.0188(8) 0.0481(13) -0.0023(7) 0.0104(9) -0.0041(8)
C5 0.0308(10) 0.0330(10) 0.0244(9) 0.0088(8) -0.0042(8) -0.0088(8)
C3 0.0387(12) 0.0343(11) 0.0269(10) 0.0160(9) 0.0150(9) 0.0104(8)
C6 0.0264(9) 0.0196(8) 0.0406(11) -0.0068(7) 0.0110(8) -0.0071(8)
O6 0.0195(6) 0.0186(6) 0.0308(7) 0.0076(5) -0.0062(5) -0.0057(5)
C10 0.0244(9) 0.0344(11) 0.0411(12) -0.0056(8) -0.0063(9) 0.0204(9)

loop_
_atom_type_symbol
_atom_type_description
_atom_type_scat_dispersion_real
_atom_type_scat_dispersion_imag
_atom_type_scat_source
C C 0.0033 0.0016 'International Tables Vol C Tables 4.2.6.8 and 6.1.1.4'
H H 0.0000 0.0000 'International Tables Vol C Tables 4.2.6.8 and 6.1.1.4'
O O 0.0106 0.0060 'International Tables Vol C Tables 4.2.6.8 and 6.1.1.4'
P P 0.1023 0.0942 'International Tables Vol C Tables 4.2.6.8 and 6.1.1.4'
Sn Sn -0.6537 1.4246 'International Tables Vol C Tables 4.2.6.8 and 6.1.1.4'

loop_
_geom_angle_atom_site_label_1
_geom_angle_atom_site_label_2
_geom_angle_atom_site_label_3
_geom_angle_site_symmetry_1
_geom_angle_site_symmetry_3
_geom_angle
C1 Sn1 C1 . 2_655 115.13(11)
C1 Sn1 C2 . . 122.43(6)
C1 Sn1 C2 2_655 . 122.43(6)
C1 Sn1 O1 . 2_655 88.44(6)
C1 Sn1 O1 2_655 2_655 89.87(6)
C2 Sn1 O1 . 2_655 91.58(3)
C1 Sn1 O1 . . 89.87(6)
C1 Sn1 O1 2_655 . 88.44(6)
C2 Sn1 O1 . . 91.58(3)
O1 Sn1 O1 2_655 . 176.84(6)
C6 Sn3 C10 . . 118.46(10)
C6 Sn3 C7 . . 124.85(9)
C10 Sn3 C7 . . 115.59(10)
C6 Sn3 O3 . . 90.27(6)
C10 Sn3 O3 . . 96.87(7)
C7 Sn3 O3 . . 93.58(7)
C6 Sn3 O5 . 3 86.24(6)
C10 Sn3 O5 . 3 84.57(6)
C7 Sn3 O5 . 3 88.65(7)
O3 Sn3 O5 . 3 176.51(5)
C3 Sn2 C4 . . 122.21(10)
C3 Sn2 C5 . . 118.33(10)
C4 Sn2 C5 . . 117.86(10)
C3 Sn2 O2 . . 92.16(7)
C4 Sn2 O2 . . 95.72(7)
C5 Sn2 O2 . . 94.76(7)
C3 Sn2 O6 . . 84.82(7)
C4 Sn2 O6 . . 86.99(7)
C5 Sn2 O6 . . 85.56(6)
O2 Sn2 O6 . . 176.72(5)
O3 P1 O2 . . 112.62(7)
O3 P1 O1 . . 112.74(7)
O2 P1 O1 . . 111.98(7)
O3 P1 C9 . . 105.92(7)
O2 P1 C9 . . 106.33(7)
O1 P1 C9 . . 106.64(7)
C8 O5 Sn3 . 3_445 120.20(10)
C8 O4 H1O4 . . 114.10
P1 O1 Sn1 . . 133.13(7)
P1 O3 Sn3 . . 147.67(8)
Sn3 C7 H7A . . 109.5
Sn3 C7 H7B . . 109.5
H7A C7 H7B . . 109.5
Sn3 C7 H7C . . 109.5
H7A C7 H7C . . 109.5
H7B C7 H7C . . 109.5
P1 O2 Sn2 . . 147.66(8)
C8 C9 P1 . . 112.86(11)
C8 C9 H9A . . 109.0
P1 C9 H9A . . 109.0
C8 C9 H9B . . 109.0
P1 C9 H9B . . 109.0
H9A C9 H9B . . 107.8
Sn1 C2 H2A . . 109.5
Sn1 C2 H2B . . 109.5
H2A C2 H2B . . 109.5
Sn1 C2 H2C . . 109.5
H2A C2 H2C . . 109.5
H2B C2 H2C . . 109.5
O5 C8 O4 . . 120.75(14)
O5 C8 C9 . . 120.30(14)
O4 C8 C9 . . 118.94(14)
Sn1 C1 H1A . . 109.5
Sn1 C1 H1B . . 109.5
H1A C1 H1B . . 109.5
Sn1 C1 H1C . . 109.5
H1A C1 H1C . . 109.5
H1B C1 H1C . . 109.5
Sn2 C4 H4A . . 109.5
Sn2 C4 H4B . . 109.5
H4A C4 H4B . . 109.5
Sn2 C4 H4C . . 109.5
H4A C4 H4C . . 109.5
H4B C4 H4C . . 109.5
Sn2 C5 H5A . . 109.5
Sn2 C5 H5B . . 109.5
H5A C5 H5B . . 109.5
Sn2 C5 H5C . . 109.5
H5A C5 H5C . . 109.5
H5B C5 H5C . . 109.5
Sn2 C3 H3A . . 109.5
Sn2 C3 H3B . . 109.5
H3A C3 H3B . . 109.5
Sn2 C3 H3C . . 109.5
H3A C3 H3C . . 109.5
H3B C3 H3C . . 109.5
Sn3 C6 H6A . . 109.5
Sn3 C6 H6B . . 109.5
H6A C6 H6B . . 109.5
Sn3 C6 H6C . . 109.5
H6A C6 H6C . . 109.5
H6B C6 H6C . . 109.5
Sn2 O6 H1O . . 117.00
Sn2 O6 H2O . . 123.00
H1O O6 H2O . . 104.00
Sn3 C10 H10A . . 109.5
Sn3 C10 H10B . . 109.5
H10A C10 H10B . . 109.5
Sn3 C10 H10C . . 109.5
H10A C10 H10C . . 109.5
H10B C10 H10C . . 109.5

loop_
_geom_bond_atom_site_label_1
_geom_bond_atom_site_label_2
_geom_bond_site_symmetry_2
_geom_bond_distance
Sn1 C1 . 2.124(2)
Sn1 C1 2_655 2.124(2)
Sn1 C2 . 2.133(3)
Sn1 O1 2_655 2.2665(12)
Sn1 O1 . 2.2665(12)
Sn3 C6 . 2.118(2)
Sn3 C10 . 2.119(2)
Sn3 C7 . 2.125(2)
Sn3 O3 . 2.1522(12)
Sn3 O5 3 2.4335(12)
Sn2 C3 . 2.112(2)
Sn2 C4 . 2.120(2)
Sn2 C5 . 2.123(2)
Sn2 O2 . 2.1587(12)
Sn2 O6 . 2.3756(13)
P1 O3 . 1.5156(12)
P1 O2 . 1.5180(13)
P1 O1 . 1.5310(12)
P1 C9 . 1.8348(16)
O5 C8 . 1.2571(19)
O5 Sn3 3_445 2.4335(12)
O4 C8 . 1.2752(19)
O4 H1O4 . 0.8500
C7 H7A . 0.9800
C7 H7B . 0.9800
C7 H7C . 0.9800
C9 C8 . 1.511(2)
C9 H9A . 0.9900
C9 H9B . 0.9900
C2 H2A . 0.9800
C2 H2B . 0.9800
C2 H2C . 0.9800
C1 H1A . 0.9800
C1 H1B . 0.9800
C1 H1C . 0.9800
C4 H4A . 0.9800
C4 H4B . 0.9800
C4 H4C . 0.9800
C5 H5A . 0.9800
C5 H5B . 0.9800
C5 H5C . 0.9800
C3 H3A . 0.9800
C3 H3B . 0.9800
C3 H3C . 0.9800
C6 H6A . 0.9800
C6 H6B . 0.9800
C6 H6C . 0.9800
O6 H1O . 0.8900
O6 H2O . 0.8500
C10 H10A . 0.9800
C10 H10B . 0.9800
C10 H10C . 0.9800

loop_
_geom_hbond_atom_site_label_D
_geom_hbond_atom_site_label_H
_geom_hbond_atom_site_label_A
_geom_hbond_site_symmetry_A
_geom_hbond_distance_DH
_geom_hbond_distance_HA
_geom_hbond_distance_DA
_geom_hbond_angle_DHA
O6 H1O O5 3_455 0.89 1.83 2.693(2) 164
O6 H2O O1 3_455 0.85 1.88 2.706(2) 161
C9 H9A O4 7_565 0.99 2.51 3.227(2) 129

loop_
_geom_torsion_atom_site_label_1
_geom_torsion_atom_site_label_2
_geom_torsion_atom_site_label_3
_geom_torsion_atom_site_label_4
_geom_torsion_site_symmetry_1
_geom_torsion
O3 P1 O1 Sn1 . 91.91(11)
O2 P1 O1 Sn1 . -36.34(12)
C9 P1 O1 Sn1 . -152.26(9)
C1 Sn1 O1 P1 . 76.70(11)
C1 Sn1 O1 P1 2_655 -168.15(11)
C2 Sn1 O1 P1 . -45.74(10)
O2 P1 O3 Sn3 . 164.46(14)
O1 P1 O3 Sn3 . 36.55(17)
C9 P1 O3 Sn3 . -79.71(16)
C6 Sn3 O3 P1 . -142.37(16)
C10 Sn3 O3 P1 . -23.64(17)
C7 Sn3 O3 P1 . 92.69(16)
O3 P1 O2 Sn2 . -7.05(18)
O1 P1 O2 Sn2 . 121.26(15)
C9 P1 O2 Sn2 . -122.63(15)
C3 Sn2 O2 P1 . -130.11(17)
C4 Sn2 O2 P1 . -7.43(17)
C5 Sn2 O2 P1 . 111.23(16)
O3 P1 C9 C8 . -151.17(11)
O2 P1 C9 C8 . -31.14(13)
O1 P1 C9 C8 . 88.51(12)
Sn3 O5 C8 O4 3_445 -12.4(2)
Sn3 O5 C8 C9 3_445 166.22(11)
P1 C9 C8 O5 . -80.06(17)
P1 C9 C8 O4 . 98.60(16)
